data_7252031
loop_
_publ_author_name
'Carmona-Sep\'ulveda, Isis P'
'Kerenick, Adelaide R.'
'Fenton, Julie L.'

_publ_section_title
;
 Solvent-Induced Structural and Optical Transformations in a Hybrid Copper
 Phosphate Framework
;
_journal_name_full CrystEngComm
_journal_paper_doi 10.1039/D6CE00295A
_journal_year 2026
_chemical_formula_moiety 'C10 H10 Cu N2 O4 P, C H4 O'
_chemical_formula_sum 'C11 H14 Cu N2 O5 P'
_chemical_formula_weight 348.75
_chemical_name_systematic 'Cubipy MeOH'
_chemical_properties_physical Heat-sensitive
_space_group_crystal_system monoclinic
_space_group_IT_number 7
_space_group_name_Hall 'P -2yc'
_space_group_name_H-M_alt 'P 1 c 1'
_atom_sites_solution_hydrogens geom
_atom_sites_solution_primary dual
_audit_creation_date 2026-03-23
_audit_creation_method
;
Olex2 1.5
(compiled 2025.07.13 svn.rb7424aed for OlexSys, GUI svn.r7524)
;
_audit_update_record
;
2026-03-23 deposited with the CCDC.	2026-05-25 downloaded from the CCDC.
;
_cell_angle_alpha 90
_cell_angle_beta 103.346(7)
_cell_angle_gamma 90
_cell_formula_units_Z 2
_cell_length_a 8.9384(6)
_cell_length_b 8.8927(5)
_cell_length_c 8.4655(5)
_cell_measurement_reflns_used 2524
_cell_measurement_temperature 173.01(10)
_cell_measurement_theta_max 74.2370
_cell_measurement_theta_min 4.9350
_cell_volume 654.72(7)
_computing_cell_refinement 'CrysAlisPro 1.171.44.119a (Rigaku OD, 2025)'
_computing_data_collection 'CrysAlisPro system (CCD 44.119a 64-bit (release 12-08-2025))'
_computing_data_reduction 'CrysAlisPro 1.171.44.119a (Rigaku OD, 2025)'
_computing_molecular_graphics 'Olex2 1.5 (Dolomanov et al., 2009)'
_computing_publication_material 'Olex2 1.5 (Dolomanov et al., 2009)'
_computing_structure_refinement 'SHELXL 2019/3 (Sheldrick, 2015)'
_computing_structure_solution 'SHELXT 2018/2 (Sheldrick, 2018)'
_diffrn_ambient_environment N~2~
_diffrn_ambient_temperature 173.01(10)
_diffrn_detector 'Hybrid Pixel Array Detector'
_diffrn_detector_area_resol_mean 10.0000
_diffrn_detector_type 'HyPix-Arc 150'
_diffrn_measured_fraction_theta_full 0.983
_diffrn_measured_fraction_theta_max 0.935
_diffrn_measurement_details
;
List of Runs (angles in degrees, time in seconds):

  # Type    Start    End  Width  t~exp~   \w     \q     \k     \f   Frames
#--------------------------------------------------------------------------
  1  \w     35.00  96.00   0.50    0.10    --   71.11-122.00 177.00  122
  2  \w     31.00  64.00   0.50    0.10    --   66.94 -95.00  90.00   66
  3  \w     34.00  74.00   0.50    0.10    --   66.94 -95.00  30.00   80
  4  \w     37.00  72.00   0.50    0.10    --   71.11 -95.00   0.00   70
  5  \w     37.00  64.00   0.50    0.10    --   66.94 -95.00 -60.00   54
  6  \w     50.00  95.00   0.50    0.10    --   66.94  15.00   0.00   90
  7  \w    -92.00 -64.00   0.50    0.10    --  -80.92 -15.00  90.00   56
  8  \w   -102.00 -41.00   0.50    0.10    --  -78.11   0.00  30.00  122
  9  \w    -63.00 -36.00   0.50    0.10    --  -70.25   0.00 -60.00   54
 10  \w   -107.00 -78.00   0.50    0.10    --  -70.25   0.00 -60.00   58
 11  \w   -124.00 -57.00   0.50    0.10    --  -80.92 -15.00-180.00  134
 12  \w    -65.00 -38.00   0.50    0.10    --  -65.60   0.00 -90.00   54
 13  \w   -106.00 -34.00   0.50    0.10    --  -78.11 125.00-120.00  144
 14  \w   -106.00 -47.00   0.50    0.10    --  -78.11 125.00-180.00  118
 15  \w   -102.00 -38.00   0.50    0.10    --  -80.92 125.00 120.00  128
;
_diffrn_measurement_device 'four-circle diffractometer'
_diffrn_measurement_device_type 'ROD, SynergyCustom system, HyPix-Arc 150'
_diffrn_measurement_method '\w scans'
_diffrn_orient_matrix_type 'CrysAlisPro convention (1999,Acta A55,543-557)'
_diffrn_orient_matrix_UB_11 -0.1100728000
_diffrn_orient_matrix_UB_12 -0.1357209000
_diffrn_orient_matrix_UB_13 -0.0233492000
_diffrn_orient_matrix_UB_21 0.1361323000
_diffrn_orient_matrix_UB_22 -0.1062406000
_diffrn_orient_matrix_UB_23 -0.0006725000
_diffrn_orient_matrix_UB_31 0.0277228000
_diffrn_orient_matrix_UB_32 -0.0170905000
_diffrn_orient_matrix_UB_33 0.1854511000
_diffrn_radiation_monochromator mirror
_diffrn_radiation_probe x-ray
_diffrn_radiation_type 'Cu K\a'
_diffrn_radiation_wavelength 1.54184
_diffrn_reflns_av_R_equivalents 0.0415
_diffrn_reflns_av_unetI/netI 0.0389
_diffrn_reflns_Laue_measured_fraction_full 0.983
_diffrn_reflns_Laue_measured_fraction_max 0.935
_diffrn_reflns_limit_h_max 10
_diffrn_reflns_limit_h_min -11
_diffrn_reflns_limit_k_max 10
_diffrn_reflns_limit_k_min -11
_diffrn_reflns_limit_l_max 10
_diffrn_reflns_limit_l_min -6
_diffrn_reflns_number 3318
_diffrn_reflns_point_group_measured_fraction_full 0.690
_diffrn_reflns_point_group_measured_fraction_max 0.646
_diffrn_reflns_theta_full 67.684
_diffrn_reflns_theta_max 74.892
_diffrn_reflns_theta_min 4.973
_diffrn_source 'Rotating-anode X-ray tube'
_diffrn_source_type 'Rigaku (Cu) X-ray Source'
_exptl_absorpt_coefficient_mu 3.731
_exptl_absorpt_correction_T_max 1.00000
_exptl_absorpt_correction_T_min 0.66587
_exptl_absorpt_correction_type multi-scan
_exptl_absorpt_process_details
;
CrysAlisPro 1.171.44.119a (Rigaku Oxford Diffraction, 2025)
Empirical absorption correction using spherical harmonics,
implemented in SCALE3 ABSPACK scaling algorithm.
;
_exptl_crystal_colour 'dull light green'
_exptl_crystal_density_diffrn 1.769
_exptl_crystal_description plate
_exptl_crystal_F_000 356
_exptl_crystal_size_max 0.1
_exptl_crystal_size_mid 0.1
_exptl_crystal_size_min 0.05
_refine_diff_density_max 0.782
_refine_diff_density_min -0.715
_refine_diff_density_rms 0.111
_refine_ls_abs_structure_details
;
 Refined as an inversion twin.
;
_refine_ls_abs_structure_Flack 0.32(8)
_refine_ls_extinction_method none
_refine_ls_goodness_of_fit_ref 1.098
_refine_ls_hydrogen_treatment constr
_refine_ls_matrix_type full
_refine_ls_number_parameters 186
_refine_ls_number_reflns 1746
_refine_ls_number_restraints 14
_refine_ls_restrained_S_all 1.101
_refine_ls_R_factor_all 0.0556
_refine_ls_R_factor_gt 0.0510
_refine_ls_shift/su_max 0.000
_refine_ls_shift/su_mean 0.000
_refine_ls_structure_factor_coef Fsqd
_refine_ls_weighting_details 'w=1/[\s^2^(Fo^2^)+(0.1105P)^2^+0.2356P] where P=(Fo^2^+2Fc^2^)/3'
_refine_ls_weighting_scheme calc
_refine_ls_wR_factor_gt 0.1452
_refine_ls_wR_factor_ref 0.1480
_reflns_Friedel_coverage 0.377
_reflns_Friedel_fraction_full 0.395
_reflns_Friedel_fraction_max 0.355
_reflns_number_gt 1651
_reflns_number_total 1746
_reflns_threshold_expression 'I > 2\s(I)'
_cod_data_source_file d6ce00295a4.cif
_cod_data_source_block ipcs329_auto
_cod_database_code 7252031
_shelx_shelxl_version_number 2019/3
_chemical_oxdiff_formula CuCHONP
_chemical_oxdiff_usercomment 'cubipy MeOH 2 weeks'
_shelx_space_group_comment
;
The symmetry employed for this shelxl refinement is uniquely defined
by the following loop, which should always be used as a source of
symmetry information in preference to the above space-group names.
They are only intended as comments.
;
_diffrn_oxdiff_digest_od_ed
;

;
_diffrn_oxdiff_measurement_exp_name ipcs329.par
_olex2_refinement_description
;
1. Twinned data refinement
 Scales: 0.68(8)
 0.32(8)
2. Fixed Uiso
 At 1.2 times of:
  All C(H) groups
 At 1.5 times of:
  All C(H,H,H) groups, All O(H) groups
3. Uiso/Uaniso restraints and constraints
Uanis(O5) \\sim Ueq, Uanis(C11) \\sim Ueq: with sigma of 0.001 and sigma for
terminal atoms of 0.002
4.a Aromatic/amide H refined with riding coordinates:
 C9(H9), C8(H8), C4(H4), C1(H1), C10(H10), C2(H2A), C3(H3), C7(H7)
4.b Idealised Me refined as rotating group:
 C11(H11A,H11B,H11C)
4.c Idealised tetrahedral OH refined as rotating group:
 O2(H2), O5(H5), O4(H4A)
;
_olex2_submission_original_sample_id Cubipy-MeOH
_olex2_submission_special_instructions 'No special instructions were received'
_oxdiff_exptl_absorpt_empirical_details
;
Empirical correction (ABSPACK) includes:
- Absorption correction using spherical harmonics
- Frame scaling
;
_oxdiff_exptl_absorpt_empirical_full_max 2.016
_oxdiff_exptl_absorpt_empirical_full_min 0.590

loop_
_space_group_symop_operation_xyz
'x, y, z'
'x, -y, z+1/2'

loop_
_atom_site_label
_atom_site_type_symbol
_atom_site_fract_x
_atom_site_fract_y
_atom_site_fract_z
_atom_site_U_iso_or_equiv
_atom_site_adp_type
_atom_site_occupancy
_atom_site_site_symmetry_order
_atom_site_calc_flag
_atom_site_refinement_flags_posn
_atom_site_refinement_flags_adp
_atom_site_refinement_flags_occupancy
_atom_site_disorder_assembly
_atom_site_disorder_group
Cu1 Cu 0.32144(11) 0.12431(11) 0.81667(13) 0.0307(4) Uani 1 1 d . . . . .
N1 N 0.4876(7) 0.0716(8) 0.7167(9) 0.0288(15) Uani 1 1 d . . . . .
P14 P 0.2946(2) 0.4867(2) 0.7228(3) 0.0272(4) Uani 1 1 d . . . . .
C9 C 1.0700(10) -0.2007(9) 0.4594(12) 0.0320(18) Uani 1 1 d . . . . .
H9 H 1.101593 -0.301520 0.448955 0.038 Uiso 1 1 calc R U . . .
C5 C 0.7500(8) 0.0053(10) 0.6002(10) 0.0268(15) Uani 1 1 d . . . . .
C8 C 0.9801(10) 0.0877(10) 0.4962(13) 0.0319(18) Uani 1 1 d . . . . .
H8 H 0.954352 0.189756 0.509665 0.038 Uiso 1 1 calc R U . . .
C6 C 0.8895(9) -0.0285(8) 0.5393(11) 0.0279(16) Uani 1 1 d . . . . .
C4 C 0.7089(12) 0.1528(11) 0.6267(15) 0.041(2) Uani 1 1 d . . . . .
H4 H 0.769684 0.234348 0.604707 0.049 Uiso 1 1 calc R U . . .
C1 C 0.5261(10) -0.0723(10) 0.6898(13) 0.0334(19) Uani 1 1 d . . . . .
H1 H 0.462060 -0.151459 0.710938 0.040 Uiso 1 1 calc R U . . .
O2 O 0.2290(10) 0.6227(6) 0.8033(9) 0.0448(17) Uani 1 1 d . . . . .
H2 H 0.225815 0.600147 0.898786 0.067 Uiso 1 1 calc R U . . .
O5 O 0.8673(10) 0.4648(10) 0.5589(11) 0.063(2) Uani 1 1 d . U . . .
H5 H 0.962925 0.454372 0.573225 0.095 Uiso 1 1 calc R U . . .
O4 O 0.4320(7) 0.5543(7) 0.6581(8) 0.0371(14) Uani 1 1 d . . . . .
H4A H 0.399158 0.585506 0.562715 0.056 Uiso 1 1 calc R U . . .
O3 O 0.1748(6) 0.4267(7) 0.5825(8) 0.0351(13) Uani 1 1 d . . . . .
C10 C 1.1063(10) 0.0532(9) 0.4346(12) 0.033(2) Uani 1 1 d . . . . .
H10 H 1.164747 0.133990 0.406553 0.040 Uiso 1 1 calc R U . . .
O1 O 0.3589(7) 0.3707(6) 0.8540(8) 0.0295(13) Uani 1 1 d . . . . .
C2 C 0.5802(11) 0.1793(10) 0.6845(13) 0.040(2) Uani 1 1 d . . . . .
H2A H 0.555437 0.280678 0.702823 0.048 Uiso 1 1 calc R U . . .
C3 C 0.6528(10) -0.1079(9) 0.6336(13) 0.033(2) Uani 1 1 d . . . . .
H3 H 0.675413 -0.210300 0.616927 0.040 Uiso 1 1 calc R U . . .
C11 C 0.802(2) 0.466(2) 0.397(2) 0.096(5) Uani 1 1 d . U . . .
H11A H 0.806392 0.365077 0.352804 0.144 Uiso 1 1 calc R U . . .
H11B H 0.858129 0.536441 0.342889 0.144 Uiso 1 1 calc R U . . .
H11C H 0.694620 0.498326 0.379956 0.144 Uiso 1 1 calc R U . . .
N2 N 1.1511(8) -0.0878(8) 0.4119(10) 0.0310(16) Uani 1 1 d . . . . .
C7 C 0.9402(10) -0.1743(10) 0.5238(11) 0.0325(18) Uani 1 1 d . . . . .
H7 H 0.887100 -0.256809 0.556808 0.039 Uiso 1 1 calc R U . . .

loop_
_atom_site_aniso_label
_atom_site_aniso_U_11
_atom_site_aniso_U_22
_atom_site_aniso_U_33
_atom_site_aniso_U_23
_atom_site_aniso_U_13
_atom_site_aniso_U_12
Cu1 0.0246(5) 0.0378(6) 0.0349(7) -0.0024(5) 0.0172(4) -0.0008(5)
N1 0.021(3) 0.036(3) 0.032(4) -0.010(3) 0.012(3) 0.000(3)
P14 0.0303(9) 0.0309(9) 0.0237(9) 0.0002(8) 0.0132(7) 0.0002(7)
C9 0.030(4) 0.029(4) 0.042(5) 0.004(3) 0.018(4) 0.001(3)
C5 0.021(3) 0.035(4) 0.028(4) 0.002(3) 0.012(3) -0.005(3)
C8 0.029(4) 0.032(4) 0.042(5) 0.004(4) 0.021(4) -0.001(3)
C6 0.028(4) 0.028(3) 0.032(4) -0.003(3) 0.014(3) 0.000(3)
C4 0.038(5) 0.032(4) 0.061(7) -0.006(4) 0.027(5) -0.001(3)
C1 0.032(4) 0.030(4) 0.042(5) -0.001(3) 0.018(4) -0.001(3)
O2 0.078(5) 0.035(3) 0.028(4) 0.005(2) 0.026(3) 0.020(3)
O5 0.058(3) 0.060(3) 0.071(3) 0.001(2) 0.014(2) -0.002(2)
O4 0.031(3) 0.052(3) 0.029(3) 0.000(3) 0.008(3) -0.014(3)
O3 0.027(3) 0.051(3) 0.030(3) -0.007(3) 0.012(2) -0.008(2)
C10 0.031(4) 0.032(4) 0.042(5) 0.002(3) 0.018(4) 0.000(3)
O1 0.037(3) 0.035(3) 0.022(3) 0.000(2) 0.017(2) 0.005(2)
C2 0.036(4) 0.034(4) 0.056(6) -0.011(4) 0.024(4) 0.000(3)
C3 0.028(4) 0.029(4) 0.046(6) -0.003(4) 0.015(4) 0.004(3)
C11 0.097(5) 0.093(5) 0.097(6) 0.001(2) 0.020(3) -0.001(2)
N2 0.027(3) 0.029(3) 0.041(5) 0.002(3) 0.015(3) 0.000(3)
C7 0.033(4) 0.032(4) 0.039(5) 0.003(4) 0.021(4) -0.002(3)

loop_
_atom_type_symbol
_atom_type_description
_atom_type_scat_dispersion_real
_atom_type_scat_dispersion_imag
_atom_type_scat_source
C C 0.0181 0.0091 'International Tables Vol C Tables 4.2.6.8 and 6.1.1.4'
H H 0.0000 0.0000 'International Tables Vol C Tables 4.2.6.8 and 6.1.1.4'
Cu Cu -1.9646 0.5888 'International Tables Vol C Tables 4.2.6.8 and 6.1.1.4'
N N 0.0311 0.0180 'International Tables Vol C Tables 4.2.6.8 and 6.1.1.4'
O O 0.0492 0.0322 'International Tables Vol C Tables 4.2.6.8 and 6.1.1.4'
P P 0.2955 0.4335 'International Tables Vol C Tables 4.2.6.8 and 6.1.1.4'

loop_
_geom_angle_atom_site_label_1
_geom_angle_atom_site_label_2
_geom_angle_atom_site_label_3
_geom_angle
_geom_angle_site_symmetry_1
_geom_angle_site_symmetry_3
_geom_angle_publ_flag
N1 Cu1 O1 101.3(3) . . ?
N2 Cu1 N1 156.1(3) 2_455 . ?
N2 Cu1 O1 102.5(3) 2_455 . ?
C1 N1 Cu1 123.6(6) . . ?
C2 N1 Cu1 119.5(6) . . ?
C2 N1 C1 116.6(7) . . ?
O2 P14 O4 104.9(4) . . ?
O3 P14 O2 110.4(4) . . ?
O3 P14 O4 109.4(3) . . ?
O3 P14 O1 114.5(4) . . ?
O1 P14 O2 108.7(4) . . ?
O1 P14 O4 108.5(3) . . ?
N2 C9 H9 118.8 . . ?
N2 C9 C7 122.4(8) . . ?
C7 C9 H9 118.8 . . ?
C4 C5 C6 121.3(7) . . ?
C4 C5 C3 116.5(8) . . ?
C3 C5 C6 122.2(7) . . ?
C6 C8 H8 119.9 . . ?
C10 C8 H8 119.9 . . ?
C10 C8 C6 120.2(8) . . ?
C8 C6 C5 121.3(7) . . ?
C7 C6 C5 122.7(7) . . ?
C7 C6 C8 116.1(8) . . ?
C5 C4 H4 120.2 . . ?
C2 C4 C5 119.5(8) . . ?
C2 C4 H4 120.2 . . ?
N1 C1 H1 118.6 . . ?
N1 C1 C3 122.7(8) . . ?
C3 C1 H1 118.6 . . ?
P14 O2 H2 109.5 . . ?
C11 O5 H5 109.5 . . ?
P14 O4 H4A 109.5 . . ?
C8 C10 H10 118.1 . . ?
N2 C10 C8 123.8(8) . . ?
N2 C10 H10 118.1 . . ?
P14 O1 Cu1 122.8(3) . . ?
N1 C2 C4 124.2(8) . . ?
N1 C2 H2A 117.9 . . ?
C4 C2 H2A 117.9 . . ?
C5 C3 H3 119.8 . . ?
C1 C3 C5 120.5(8) . . ?
C1 C3 H3 119.8 . . ?
O5 C11 H11A 109.5 . . ?
O5 C11 H11B 109.5 . . ?
O5 C11 H11C 109.5 . . ?
H11A C11 H11B 109.5 . . ?
H11A C11 H11C 109.5 . . ?
H11B C11 H11C 109.5 . . ?
C9 N2 Cu1 122.3(6) . 2_654 ?
C10 N2 Cu1 120.8(6) . 2_654 ?
C10 N2 C9 116.9(7) . . ?
C9 C7 H7 119.8 . . ?
C6 C7 C9 120.5(8) . . ?
C6 C7 H7 119.8 . . ?

loop_
_geom_bond_atom_site_label_1
_geom_bond_atom_site_label_2
_geom_bond_distance
_geom_bond_site_symmetry_2
_geom_bond_publ_flag
Cu1 N1 1.929(7) . ?
Cu1 O1 2.228(5) . ?
Cu1 N2 1.908(8) 2_455 ?
N1 C1 1.358(11) . ?
N1 C2 1.335(12) . ?
P14 O2 1.567(6) . ?
P14 O4 1.575(6) . ?
P14 O3 1.502(6) . ?
P14 O1 1.528(6) . ?
C9 H9 0.9500 . ?
C9 N2 1.352(11) . ?
C9 C7 1.411(12) . ?
C5 C6 1.486(9) . ?
C5 C4 1.394(11) . ?
C5 C3 1.400(12) . ?
C8 H8 0.9500 . ?
C8 C6 1.412(11) . ?
C8 C10 1.382(13) . ?
C6 C7 1.390(11) . ?
C4 H4 0.9500 . ?
C4 C2 1.370(14) . ?
C1 H1 0.9500 . ?
C1 C3 1.363(14) . ?
O2 H2 0.8400 . ?
O5 H5 0.8400 . ?
O5 C11 1.356(19) . ?
O4 H4A 0.8400 . ?
C10 H10 0.9500 . ?
C10 N2 1.344(11) . ?
C2 H2A 0.9500 . ?
C3 H3 0.9500 . ?
C11 H11A 0.9800 . ?
C11 H11B 0.9800 . ?
C11 H11C 0.9800 . ?
C7 H7 0.9500 . ?

loop_
_geom_torsion_atom_site_label_1
_geom_torsion_atom_site_label_2
_geom_torsion_atom_site_label_3
_geom_torsion_atom_site_label_4
_geom_torsion
_geom_torsion_site_symmetry_1
_geom_torsion_site_symmetry_2
_geom_torsion_site_symmetry_3
_geom_torsion_site_symmetry_4
_geom_torsion_publ_flag
Cu1 N1 C1 C3 -173.4(8) . . . . ?
Cu1 N1 C2 C4 174.2(9) . . . . ?
N1 C1 C3 C5 -0.2(16) . . . . ?
C5 C6 C7 C9 177.5(8) . . . . ?
C5 C4 C2 N1 -0.8(17) . . . . ?
C8 C6 C7 C9 -3.6(12) . . . . ?
C8 C10 N2 Cu1 177.1(7) . . . 2_654 ?
C8 C10 N2 C9 -2.8(14) . . . . ?
C6 C5 C4 C2 -179.3(9) . . . . ?
C6 C5 C3 C1 179.8(8) . . . . ?
C6 C8 C10 N2 -0.1(15) . . . . ?
C4 C5 C6 C8 -4.0(13) . . . . ?
C4 C5 C6 C7 174.8(10) . . . . ?
C4 C5 C3 C1 -0.4(14) . . . . ?
C1 N1 C2 C4 0.2(16) . . . . ?
O2 P14 O1 Cu1 137.6(4) . . . . ?
O4 P14 O1 Cu1 -108.9(4) . . . . ?
O3 P14 O1 Cu1 13.6(5) . . . . ?
C10 C8 C6 C5 -177.8(8) . . . . ?
C10 C8 C6 C7 3.3(13) . . . . ?
C2 N1 C1 C3 0.4(15) . . . . ?
C3 C5 C6 C8 175.7(10) . . . . ?
C3 C5 C6 C7 -5.4(13) . . . . ?
C3 C5 C4 C2 0.9(15) . . . . ?
N2 C9 C7 C6 0.7(14) . . . . ?
C7 C9 N2 Cu1 -177.4(7) . . . 2_654 ?
C7 C9 N2 C10 2.5(14) . . . . ?

loop_
_twin_individual_id
_twin_individual_mass_fraction_refined
1 0.68(8)
2 0.32(8)
